data_4315847
loop_
_publ_author_name
'Karunesh Keshav'
'Nem Singh'
'Anil J. Elias'

_publ_contact_author_address
;DEPARTMENT OF CHEMISTRY
INDIAN INSTITUTE OF TECHNOLOGY DELHI
HAUZ KHAS, NEW DELHI 110016
INDIA
;
_publ_contact_author_email elias@chemistry.iitd.ac.in
_publ_contact_author_fax +91-11-2658????
_publ_contact_author_name 'Dr.Anil J. Elias'
_publ_contact_author_phone +91-11-2659????
_publ_section_title
;
 Synthesis and Reactions of Ethynylferrocene-Derived Fluoro- and
 Chlorocyclotriphosphazenes
;
_journal_name_full 'Inorganic Chemistry'
_journal_page_first 5753
_journal_page_last 5765
_journal_paper_doi 10.1021/ic100703h
_journal_volume 49
_journal_year 2010
_chemical_formula_moiety 'C29 H23 Cl10 Co Fe2 N6 P6, C2, C'
_chemical_formula_sum 'C32 H23 Cl10 Co Fe2 N6 P6'
_chemical_formula_weight 1202.52
_chemical_name_systematic
; 
 ? 
;
_space_group_IT_number 2
_symmetry_cell_setting triclinic
_symmetry_space_group_name_Hall '-P 1'
_symmetry_space_group_name_H-M 'P -1'
_atom_sites_solution_hydrogens geom
_atom_sites_solution_primary direct
_atom_sites_solution_secondary difmap
_audit_creation_method SHELXL-97
_cell_angle_alpha 105.160(3)
_cell_angle_beta 100.969(3)
_cell_angle_gamma 91.629(3)
_cell_formula_units_Z 2
_cell_length_a 12.276(2)
_cell_length_b 12.859(2)
_cell_length_c 16.920(3)
_cell_measurement_temperature 293(2)
_cell_volume 2522.3(7)
_computing_cell_refinement 'Bruker SMART'
_computing_data_collection 'Bruker SMART'
_computing_data_reduction 'Bruker SAINT'
_computing_molecular_graphics 'Bruker SHELXTL'
_computing_publication_material 'Bruker SHELXTL'
_computing_structure_refinement 'SHELXL-97 (Sheldrick, 1997)'
_computing_structure_solution 'SHELXS-97 (Sheldrick, 1990)'
_diffrn_ambient_temperature 298(2)
_diffrn_measured_fraction_theta_full 0.990
_diffrn_measured_fraction_theta_max 0.990
_diffrn_measurement_device_type 'CCD area detector'
_diffrn_measurement_method 'phi and omega scans'
_diffrn_radiation_monochromator graphite
_diffrn_radiation_source 'fine-focus sealed tube'
_diffrn_radiation_type MoK\a
_diffrn_radiation_wavelength 0.71073
_diffrn_reflns_av_R_equivalents 0.0338
_diffrn_reflns_av_sigmaI/netI 0.0413
_diffrn_reflns_limit_h_max 14
_diffrn_reflns_limit_h_min -14
_diffrn_reflns_limit_k_max 15
_diffrn_reflns_limit_k_min -15
_diffrn_reflns_limit_l_max 20
_diffrn_reflns_limit_l_min -20
_diffrn_reflns_number 24859
_diffrn_reflns_theta_full 25.50
_diffrn_reflns_theta_max 25.50
_diffrn_reflns_theta_min 1.65
_exptl_absorpt_coefficient_mu 1.644
_exptl_absorpt_correction_type none
_exptl_crystal_colour red
_exptl_crystal_density_diffrn 1.583
_exptl_crystal_density_method 'not measured'
_exptl_crystal_description block
_exptl_crystal_F_000 1192.0
_exptl_crystal_size_max 0.214
_exptl_crystal_size_mid 0.118
_exptl_crystal_size_min 0.083
_refine_diff_density_max 0.967
_refine_diff_density_min -0.450
_refine_diff_density_rms 0.121
_refine_ls_extinction_method none
_refine_ls_goodness_of_fit_ref 1.125
_refine_ls_hydrogen_treatment constr
_refine_ls_matrix_type full
_refine_ls_number_parameters 514
_refine_ls_number_reflns 9306
_refine_ls_number_restraints 0
_refine_ls_restrained_S_all 1.125
_refine_ls_R_factor_all 0.0756
_refine_ls_R_factor_gt 0.0630
_refine_ls_shift/su_max 0.162
_refine_ls_shift/su_mean 0.010
_refine_ls_structure_factor_coef Fsqd
_refine_ls_weighting_details 'calc w=1/[\s^2^(Fo^2^)+(0.0974P)^2^+1.3451P] where P=(Fo^2^+2Fc^2^)/3'
_refine_ls_weighting_scheme calc
_refine_ls_wR_factor_gt 0.1682
_refine_ls_wR_factor_ref 0.1764
_reflns_number_gt 7708
_reflns_number_total 9306
_reflns_threshold_expression >2sigma(I)
_cod_data_source_file ic100703h_si_002_07.cif
_cod_data_source_block 7
_cod_depositor_comments
;
The following automatic conversions were performed:

'_symmetry_cell_setting' value 'Triclinic' changed to 'triclinic'
according to the built-in table from CIF Core dictionary named
'cif_core.dic' version 2.4.1 from 2010-06-29.

Automatic conversion script
Id: cif_fix_values 1646 2011-03-28 12:23:43Z adriana 
;
_cod_original_cell_volume 2522.4(7)
_cod_original_sg_symbol_Hall -P1
_cod_database_code 4315847

loop_
_symmetry_equiv_pos_as_xyz
'x, y, z'
'-x, -y, -z'

loop_
_atom_site_label
_atom_site_type_symbol
_atom_site_fract_x
_atom_site_fract_y
_atom_site_fract_z
_atom_site_U_iso_or_equiv
_atom_site_adp_type
_atom_site_occupancy
_atom_site_symmetry_multiplicity
_atom_site_calc_flag
_atom_site_refinement_flags
_atom_site_disorder_assembly
_atom_site_disorder_group
Co1 Co 0.07518(4) 0.08430(4) 0.24821(4) 0.03724(17) Uani 1 1 d . . .
Fe1 Fe 0.43911(6) 0.12627(6) 0.15307(4) 0.0518(2) Uani 1 1 d . . .
Fe2 Fe 0.22375(6) 0.40666(5) 0.49266(4) 0.0464(2) Uani 1 1 d . . .
Cl1 Cl 0.43548(11) 0.09461(13) 0.43532(10) 0.0673(4) Uani 1 1 d . . .
Cl2 Cl 0.03378(14) -0.13514(17) 0.45521(14) 0.0973(6) Uani 1 1 d . . .
Cl3 Cl 0.26765(16) -0.12628(18) 0.55763(11) 0.0942(6) Uani 1 1 d . . .
Cl4 Cl 0.2249(2) -0.30420(15) 0.20283(12) 0.1005(6) Uani 1 1 d . . .
Cl5 Cl 0.4299(2) -0.27742(18) 0.34558(14) 0.1126(7) Uani 1 1 d . . .
Cl6 Cl 0.24546(13) 0.41151(12) 0.20850(10) 0.0727(4) Uani 1 1 d . . .
Cl7 Cl 0.01754(15) 0.35735(13) -0.03328(9) 0.0753(4) Uani 1 1 d . . .
Cl8 Cl -0.15267(15) 0.19276(15) -0.00971(10) 0.0861(5) Uani 1 1 d . . .
Cl9 Cl -0.03710(15) 0.59948(11) 0.24691(10) 0.0744(4) Uani 1 1 d . . .
Cl10 Cl -0.20357(14) 0.41568(16) 0.24758(13) 0.0917(5) Uani 1 1 d . . .
P1 P 0.28866(10) 0.01398(9) 0.36826(8) 0.0415(3) Uani 1 1 d . . .
P2 P 0.19029(12) -0.11730(11) 0.44497(9) 0.0545(3) Uani 1 1 d . . .
P3 P 0.29030(14) -0.20809(11) 0.31586(9) 0.0595(4) Uani 1 1 d . . .
P4 P 0.11005(10) 0.31292(9) 0.20292(7) 0.0414(3) Uani 1 1 d . . .
P5 P -0.03493(12) 0.30949(11) 0.05707(8) 0.0522(3) Uani 1 1 d . . .
P6 P -0.06564(11) 0.43921(11) 0.20663(8) 0.0504(3) Uani 1 1 d . . .
N1 N 0.2159(4) -0.0027(3) 0.4332(3) 0.0523(10) Uani 1 1 d . . .
N2 N 0.2109(5) -0.2200(4) 0.3763(3) 0.0816(16) Uani 1 1 d . . .
N3 N 0.3180(4) -0.0931(3) 0.3062(3) 0.0572(11) Uani 1 1 d . . .
N4 N 0.0605(4) 0.2579(3) 0.1059(2) 0.0510(10) Uani 1 1 d . . .
N5 N -0.0916(4) 0.4058(4) 0.1076(3) 0.0732(15) Uani 1 1 d . . .
N6 N 0.0303(4) 0.3853(3) 0.2534(2) 0.0534(10) Uani 1 1 d . . .
C1 C -0.0842(6) 0.0738(8) 0.1816(7) 0.097(3) Uani 1 1 d . . .
H1 H -0.1136 0.1276 0.1534 0.116 Uiso 1 1 calc R . .
C2 C -0.0875(6) 0.0779(8) 0.2576(7) 0.099(3) Uani 1 1 d . . .
H2 H -0.1215 0.1333 0.2949 0.119 Uiso 1 1 calc R . .
C3 C -0.0393(8) -0.0058(12) 0.2777(6) 0.131(5) Uani 1 1 d . . .
H3 H -0.0346 -0.0254 0.3304 0.157 Uiso 1 1 calc R . .
C4 C -0.0026(6) -0.0647(5) 0.2053(13) 0.152(6) Uani 1 1 d . . .
H4 H 0.0311 -0.1340 0.1967 0.182 Uiso 1 1 calc R . .
C5 C -0.0366(7) -0.0086(12) 0.1472(5) 0.123(4) Uani 1 1 d . . .
H5 H -0.0266 -0.0284 0.0892 0.147 Uiso 1 1 calc R . .
C6 C 0.2300(3) 0.1051(3) 0.3129(3) 0.0363(9) Uani 1 1 d . . .
C7 C 0.2268(3) 0.1223(3) 0.2301(3) 0.0354(9) Uani 1 1 d . . .
C8 C 0.1641(3) 0.2178(3) 0.2546(3) 0.0352(9) Uani 1 1 d . . .
C9 C 0.1700(3) 0.2018(3) 0.3384(3) 0.0346(9) Uani 1 1 d . . .
C10 C 0.2811(4) 0.0790(4) 0.1601(3) 0.0428(10) Uani 1 1 d . . .
C11 C 0.3484(4) -0.0113(4) 0.1498(3) 0.0509(12) Uani 1 1 d . . .
H11 H 0.3657 -0.0561 0.1886 0.061 Uiso 1 1 calc R . .
C12 C 0.3863(4) -0.0238(5) 0.0735(3) 0.0600(14) Uani 1 1 d . . .
H12 H 0.4343 -0.0787 0.0509 0.072 Uiso 1 1 calc R . .
C13 C 0.3430(4) 0.0563(5) 0.0364(3) 0.0613(14) Uani 1 1 d . . .
H13 H 0.3564 0.0671 -0.0163 0.074 Uiso 1 1 calc R . .
C14 C 0.2781(4) 0.1203(4) 0.0888(3) 0.0516(12) Uani 1 1 d . . .
H14 H 0.2388 0.1823 0.0784 0.062 Uiso 1 1 calc R . .
C15 C 0.5672(7) 0.1543(9) 0.2529(5) 0.109(3) Uani 1 1 d . . .
H15 H 0.5807 0.1100 0.2923 0.131 Uiso 1 1 calc R . .
C16 C 0.6082(6) 0.1375(9) 0.1785(7) 0.112(3) Uani 1 1 d . . .
H16 H 0.6555 0.0806 0.1579 0.135 Uiso 1 1 calc R . .
C17 C 0.5721(7) 0.2163(9) 0.1412(6) 0.110(3) Uani 1 1 d . . .
H17 H 0.5882 0.2259 0.0889 0.132 Uiso 1 1 calc R . .
C18 C 0.5060(6) 0.2827(6) 0.1935(7) 0.113(3) Uani 1 1 d . . .
H18 H 0.4694 0.3464 0.1839 0.135 Uiso 1 1 calc R . .
C19 C 0.5066(7) 0.2398(9) 0.2613(5) 0.111(3) Uani 1 1 d . . .
H19 H 0.4688 0.2679 0.3076 0.133 Uiso 1 1 calc R . .
C20 C 0.1459(3) 0.2623(3) 0.4187(3) 0.0362(9) Uani 1 1 d . . .
C21 C 0.0671(4) 0.3407(4) 0.4327(3) 0.0438(10) Uani 1 1 d . . .
H21 H 0.0179 0.3652 0.3895 0.053 Uiso 1 1 calc R . .
C22 C 0.0730(4) 0.3781(4) 0.5211(3) 0.0518(12) Uani 1 1 d . . .
H22 H 0.0288 0.4330 0.5490 0.062 Uiso 1 1 calc R . .
C23 C 0.1544(4) 0.3242(4) 0.5607(3) 0.0489(11) Uani 1 1 d . . .
H23 H 0.1767 0.3349 0.6212 0.059 Uiso 1 1 calc R . .
C24 C 0.2000(4) 0.2521(3) 0.4988(3) 0.0419(10) Uani 1 1 d . . .
H24 H 0.2586 0.2042 0.5091 0.050 Uiso 1 1 calc R . .
C25 C 0.3397(5) 0.4541(5) 0.4341(4) 0.0727(17) Uani 1 1 d . . .
H25 H 0.3531 0.4153 0.3792 0.087 Uiso 1 1 calc R . .
C26 C 0.2647(7) 0.5326(5) 0.4489(5) 0.093(2) Uani 1 1 d . . .
H26 H 0.2171 0.5598 0.4065 0.112 Uiso 1 1 calc R . .
C27 C 0.2717(10) 0.5680(6) 0.5374(6) 0.112(3) Uani 1 1 d . . .
H27 H 0.2295 0.6237 0.5667 0.135 Uiso 1 1 calc R . .
C28 C 0.3494(8) 0.5094(8) 0.5739(5) 0.104(3) Uani 1 1 d . . .
H28 H 0.3709 0.5163 0.6340 0.125 Uiso 1 1 calc R . .
C29 C 0.3920(6) 0.4385(6) 0.5111(5) 0.086(2) Uani 1 1 d . . .
H29 H 0.4485 0.3880 0.5195 0.103 Uiso 1 1 calc R . .
C30 C 0.3140(19) 0.196(3) 0.743(2) 0.40(2) Uani 1 1 d . . .
C32 C 0.325(2) 0.327(4) 0.918(3) 0.50(3) Uani 1 1 d . . .
C31 C 0.399(4) 0.232(4) 0.843(3) 0.51(3) Uani 1 1 d . . .

loop_
_atom_site_aniso_label
_atom_site_aniso_U_11
_atom_site_aniso_U_22
_atom_site_aniso_U_33
_atom_site_aniso_U_23
_atom_site_aniso_U_13
_atom_site_aniso_U_12
Co1 0.0325(3) 0.0346(3) 0.0424(3) 0.0057(3) 0.0098(2) -0.0016(2)
Fe1 0.0402(4) 0.0633(5) 0.0473(4) 0.0030(3) 0.0159(3) -0.0047(3)
Fe2 0.0570(4) 0.0372(4) 0.0429(4) 0.0042(3) 0.0164(3) -0.0091(3)
Cl1 0.0453(7) 0.0784(9) 0.0785(9) 0.0337(8) -0.0028(6) 0.0005(6)
Cl2 0.0679(10) 0.1149(15) 0.1293(16) 0.0626(13) 0.0310(10) -0.0123(9)
Cl3 0.0951(12) 0.1257(16) 0.0764(11) 0.0613(11) 0.0074(9) 0.0004(11)
Cl4 0.1416(18) 0.0700(11) 0.0760(11) 0.0051(9) 0.0112(11) -0.0065(11)
Cl5 0.1286(17) 0.1015(14) 0.1183(16) 0.0480(12) 0.0169(13) 0.0680(13)
Cl6 0.0799(10) 0.0570(8) 0.0871(10) 0.0352(7) 0.0124(8) -0.0126(7)
Cl7 0.1062(12) 0.0735(10) 0.0514(8) 0.0256(7) 0.0164(8) 0.0099(8)
Cl8 0.0835(11) 0.0892(12) 0.0684(10) 0.0123(8) -0.0099(8) -0.0166(9)
Cl9 0.0987(11) 0.0481(7) 0.0826(10) 0.0184(7) 0.0306(9) 0.0197(7)
Cl10 0.0691(10) 0.1022(13) 0.1087(14) 0.0233(11) 0.0381(10) 0.0024(9)
P1 0.0429(6) 0.0352(6) 0.0527(7) 0.0180(5) 0.0161(5) 0.0058(5)
P2 0.0632(8) 0.0506(8) 0.0606(8) 0.0294(6) 0.0196(7) 0.0028(6)
P3 0.0845(10) 0.0391(7) 0.0624(8) 0.0213(6) 0.0208(7) 0.0168(7)
P4 0.0499(7) 0.0364(6) 0.0376(6) 0.0101(5) 0.0078(5) 0.0076(5)
P5 0.0635(8) 0.0514(7) 0.0367(6) 0.0082(5) 0.0025(6) 0.0101(6)
P6 0.0574(8) 0.0494(7) 0.0459(7) 0.0115(6) 0.0140(6) 0.0173(6)
N1 0.067(3) 0.042(2) 0.057(2) 0.0182(19) 0.030(2) 0.0064(19)
N2 0.131(5) 0.044(3) 0.084(4) 0.025(2) 0.046(3) 0.004(3)
N3 0.071(3) 0.045(2) 0.069(3) 0.021(2) 0.037(2) 0.015(2)
N4 0.061(3) 0.049(2) 0.040(2) 0.0062(18) 0.0104(19) 0.0155(19)
N5 0.089(4) 0.081(3) 0.044(2) 0.008(2) 0.007(2) 0.042(3)
N6 0.071(3) 0.049(2) 0.039(2) 0.0091(18) 0.0098(19) 0.017(2)
C1 0.045(4) 0.126(7) 0.126(7) 0.072(6) -0.016(4) -0.021(4)
C2 0.049(4) 0.110(6) 0.118(7) -0.015(5) 0.037(4) -0.023(4)
C3 0.086(6) 0.208(12) 0.110(7) 0.112(8) -0.034(5) -0.098(7)
C4 0.048(4) 0.032(3) 0.329(18) 0.004(6) -0.009(8) -0.007(3)
C5 0.060(5) 0.194(11) 0.066(5) -0.042(6) 0.013(4) -0.049(6)
C6 0.032(2) 0.033(2) 0.044(2) 0.0112(18) 0.0070(18) 0.0000(17)
C7 0.034(2) 0.032(2) 0.040(2) 0.0081(17) 0.0119(18) -0.0010(17)
C8 0.036(2) 0.031(2) 0.040(2) 0.0128(18) 0.0084(18) 0.0019(17)
C9 0.032(2) 0.031(2) 0.041(2) 0.0108(17) 0.0065(17) -0.0005(16)
C10 0.042(2) 0.043(2) 0.041(2) 0.007(2) 0.0108(19) -0.0026(19)
C11 0.051(3) 0.046(3) 0.060(3) 0.011(2) 0.025(2) 0.013(2)
C12 0.054(3) 0.062(3) 0.058(3) -0.004(3) 0.024(3) 0.008(3)
C13 0.052(3) 0.083(4) 0.044(3) 0.006(3) 0.016(2) -0.001(3)
C14 0.045(3) 0.062(3) 0.048(3) 0.012(2) 0.014(2) 0.004(2)
C15 0.065(5) 0.155(9) 0.081(5) 0.013(5) -0.018(4) -0.019(5)
C16 0.040(4) 0.137(8) 0.126(8) -0.020(6) 0.014(4) -0.011(4)
C17 0.078(5) 0.139(8) 0.099(6) 0.005(6) 0.031(5) -0.056(5)
C18 0.073(5) 0.071(5) 0.168(9) -0.010(5) 0.026(6) -0.030(4)
C19 0.075(5) 0.138(8) 0.081(5) -0.043(5) 0.033(4) -0.044(5)
C20 0.037(2) 0.031(2) 0.040(2) 0.0082(17) 0.0093(18) -0.0040(17)
C21 0.046(2) 0.041(2) 0.047(3) 0.012(2) 0.016(2) 0.008(2)
C22 0.058(3) 0.050(3) 0.050(3) 0.007(2) 0.027(2) 0.007(2)
C23 0.059(3) 0.049(3) 0.040(2) 0.012(2) 0.016(2) -0.002(2)
C24 0.048(2) 0.035(2) 0.044(2) 0.0115(19) 0.012(2) 0.0015(19)
C25 0.071(4) 0.075(4) 0.072(4) 0.016(3) 0.024(3) -0.028(3)
C26 0.128(6) 0.059(4) 0.101(6) 0.038(4) 0.026(5) -0.030(4)
C27 0.177(9) 0.044(4) 0.107(6) -0.014(4) 0.062(6) -0.046(5)
C28 0.120(7) 0.103(6) 0.066(4) -0.002(4) 0.009(5) -0.069(6)
C29 0.061(4) 0.100(5) 0.089(5) 0.023(4) 0.008(3) -0.035(4)
C30 0.176(18) 0.66(5) 0.57(5) 0.47(5) 0.13(2) 0.08(3)
C32 0.19(2) 0.93(10) 0.61(6) 0.54(7) 0.16(3) 0.20(4)
C31 0.54(6) 0.70(7) 0.48(5) 0.42(6) 0.19(5) 0.31(6)

loop_
_atom_type_symbol
_atom_type_description
_atom_type_scat_dispersion_real
_atom_type_scat_dispersion_imag
_atom_type_scat_source
C C 0.0033 0.0016 'International Tables Vol C Tables 4.2.6.8 and 6.1.1.4'
H H 0.0000 0.0000 'International Tables Vol C Tables 4.2.6.8 and 6.1.1.4'
N N 0.0061 0.0033 'International Tables Vol C Tables 4.2.6.8 and 6.1.1.4'
P P 0.1023 0.0942 'International Tables Vol C Tables 4.2.6.8 and 6.1.1.4'
Cl Cl 0.1484 0.1585 'International Tables Vol C Tables 4.2.6.8 and 6.1.1.4'
Fe Fe 0.3463 0.8444 'International Tables Vol C Tables 4.2.6.8 and 6.1.1.4'
Co Co 0.3494 0.9721 'International Tables Vol C Tables 4.2.6.8 and 6.1.1.4'
O O 0.0106 0.0060 'International Tables Vol C Tables 4.2.6.8 and 6.1.1.4'

loop_
_geom_angle_atom_site_label_1
_geom_angle_atom_site_label_2
_geom_angle_atom_site_label_3
_geom_angle
_geom_angle_site_symmetry_1
_geom_angle_site_symmetry_3
_geom_angle_publ_flag
C8 Co1 C6 62.80(17) . . ?
C8 Co1 C9 43.59(17) . . ?
C6 Co1 C9 43.52(17) . . ?
C8 Co1 C4 161.5(6) . . ?
C6 Co1 C4 119.5(3) . . ?
C9 Co1 C4 151.6(6) . . ?
C8 Co1 C7 43.51(16) . . ?
C6 Co1 C7 43.15(17) . . ?
C9 Co1 C7 63.44(17) . . ?
C4 Co1 C7 123.7(4) . . ?
C8 Co1 C3 156.1(5) . . ?
C6 Co1 C3 119.4(3) . . ?
C9 Co1 C3 119.3(4) . . ?
C4 Co1 C3 41.5(5) . . ?
C7 Co1 C3 155.2(5) . . ?
C8 Co1 C2 124.3(3) . . ?
C6 Co1 C2 144.0(3) . . ?
C9 Co1 C2 113.2(2) . . ?
C4 Co1 C2 66.0(3) . . ?
C7 Co1 C2 166.4(4) . . ?
C3 Co1 C2 38.4(4) . . ?
C8 Co1 C5 127.2(4) . . ?
C6 Co1 C5 146.2(4) . . ?
C9 Co1 C5 167.5(5) . . ?
C4 Co1 C5 39.8(5) . . ?
C7 Co1 C5 117.3(3) . . ?
C3 Co1 C5 65.9(4) . . ?
C2 Co1 C5 62.8(3) . . ?
C8 Co1 C1 113.4(3) . . ?
C6 Co1 C1 176.1(3) . . ?
C9 Co1 C1 133.2(3) . . ?
C4 Co1 C1 64.4(4) . . ?
C7 Co1 C1 135.1(3) . . ?
C3 Co1 C1 63.5(3) . . ?
C2 Co1 C1 36.7(3) . . ?
C5 Co1 C1 36.5(4) . . ?
C15 Fe1 C16 40.7(4) . . ?
C15 Fe1 C19 38.5(4) . . ?
C16 Fe1 C19 67.1(3) . . ?
C15 Fe1 C18 66.4(4) . . ?
C16 Fe1 C18 67.6(4) . . ?
C19 Fe1 C18 40.1(4) . . ?
C15 Fe1 C17 67.0(4) . . ?
C16 Fe1 C17 39.3(4) . . ?
C19 Fe1 C17 67.9(3) . . ?
C18 Fe1 C17 41.4(4) . . ?
C15 Fe1 C11 107.3(3) . . ?
C16 Fe1 C11 121.4(4) . . ?
C19 Fe1 C11 122.8(3) . . ?
C18 Fe1 C11 159.4(3) . . ?
C17 Fe1 C11 156.5(4) . . ?
C15 Fe1 C12 123.8(4) . . ?
C16 Fe1 C12 107.2(3) . . ?
C19 Fe1 C12 158.5(4) . . ?
C18 Fe1 C12 159.2(4) . . ?
C17 Fe1 C12 121.9(3) . . ?
C11 Fe1 C12 40.8(2) . . ?
C15 Fe1 C10 121.6(3) . . ?
C16 Fe1 C10 157.3(4) . . ?
C19 Fe1 C10 107.9(2) . . ?
C18 Fe1 C10 123.8(3) . . ?
C17 Fe1 C10 161.6(4) . . ?
C11 Fe1 C10 41.09(18) . . ?
C12 Fe1 C10 68.86(19) . . ?
C15 Fe1 C13 160.1(4) . . ?
C16 Fe1 C13 123.7(3) . . ?
C19 Fe1 C13 160.2(4) . . ?
C18 Fe1 C13 124.6(4) . . ?
C17 Fe1 C13 109.0(3) . . ?
C11 Fe1 C13 68.1(2) . . ?
C12 Fe1 C13 40.1(2) . . ?
C10 Fe1 C13 68.55(19) . . ?
C15 Fe1 C14 157.8(3) . . ?
C16 Fe1 C14 160.2(4) . . ?
C19 Fe1 C14 124.1(3) . . ?
C18 Fe1 C14 109.4(3) . . ?
C17 Fe1 C14 125.5(4) . . ?
C11 Fe1 C14 68.5(2) . . ?
C12 Fe1 C14 68.2(2) . . ?
C10 Fe1 C14 40.89(19) . . ?
C13 Fe1 C14 40.5(2) . . ?
C23 Fe2 C24 40.86(18) . . ?
C23 Fe2 C28 106.6(3) . . ?
C24 Fe2 C28 120.7(3) . . ?
C23 Fe2 C26 159.0(3) . . ?
C24 Fe2 C26 159.6(3) . . ?
C28 Fe2 C26 67.8(3) . . ?
C23 Fe2 C20 69.01(18) . . ?
C24 Fe2 C20 41.22(17) . . ?
C28 Fe2 C20 156.8(4) . . ?
C26 Fe2 C20 124.2(3) . . ?
C23 Fe2 C27 121.8(3) . . ?
C24 Fe2 C27 156.3(3) . . ?
C28 Fe2 C27 39.7(3) . . ?
C26 Fe2 C27 41.1(3) . . ?
C20 Fe2 C27 161.7(4) . . ?
C23 Fe2 C21 68.49(19) . . ?
C24 Fe2 C21 68.76(18) . . ?
C28 Fe2 C21 160.6(3) . . ?
C26 Fe2 C21 109.7(3) . . ?
C20 Fe2 C21 40.84(17) . . ?
C27 Fe2 C21 125.6(4) . . ?
C23 Fe2 C29 122.0(3) . . ?
C24 Fe2 C29 105.9(3) . . ?
C28 Fe2 C29 40.2(3) . . ?
C26 Fe2 C29 67.7(3) . . ?
C20 Fe2 C29 121.4(3) . . ?
C27 Fe2 C29 67.6(4) . . ?
C21 Fe2 C29 158.4(3) . . ?
C23 Fe2 C25 158.6(3) . . ?
C24 Fe2 C25 122.9(2) . . ?
C28 Fe2 C25 67.4(3) . . ?
C26 Fe2 C25 39.9(3) . . ?
C20 Fe2 C25 107.9(2) . . ?
C27 Fe2 C25 67.7(3) . . ?
C21 Fe2 C25 123.9(2) . . ?
C29 Fe2 C25 40.2(3) . . ?
C23 Fe2 C22 40.1(2) . . ?
C24 Fe2 C22 68.34(19) . . ?
C28 Fe2 C22 123.3(3) . . ?
C26 Fe2 C22 124.7(3) . . ?
C20 Fe2 C22 68.92(18) . . ?
C27 Fe2 C22 108.8(3) . . ?
C21 Fe2 C22 41.09(19) . . ?
C29 Fe2 C22 158.2(3) . . ?
C25 Fe2 C22 160.3(3) . . ?
N1 P1 N3 116.4(2) . . ?
N1 P1 C6 111.0(2) . . ?
N3 P1 C6 111.3(2) . . ?
N1 P1 Cl1 107.43(18) . . ?
N3 P1 Cl1 106.77(18) . . ?
C6 P1 Cl1 102.90(15) . . ?
N1 P2 N2 118.4(2) . . ?
N1 P2 Cl2 109.92(18) . . ?
N2 P2 Cl2 106.7(2) . . ?
N1 P2 Cl3 110.75(19) . . ?
N2 P2 Cl3 109.4(2) . . ?
Cl2 P2 Cl3 99.99(10) . . ?
N3 P3 N2 118.7(2) . . ?
N3 P3 Cl4 107.93(19) . . ?
N2 P3 Cl4 108.0(2) . . ?
N3 P3 Cl5 110.5(2) . . ?
N2 P3 Cl5 109.0(2) . . ?
Cl4 P3 Cl5 101.32(12) . . ?
N6 P4 N4 116.2(2) . . ?
N6 P4 C8 110.5(2) . . ?
N4 P4 C8 111.6(2) . . ?
N6 P4 Cl6 106.88(18) . . ?
N4 P4 Cl6 106.38(18) . . ?
C8 P4 Cl6 104.26(15) . . ?
N4 P5 N5 118.7(2) . . ?
N4 P5 Cl7 110.30(18) . . ?
N5 P5 Cl7 107.7(2) . . ?
N4 P5 Cl8 108.64(18) . . ?
N5 P5 Cl8 108.8(2) . . ?
Cl7 P5 Cl8 101.23(9) . . ?
N6 P6 N5 118.5(2) . . ?
N6 P6 Cl10 108.05(19) . . ?
N5 P6 Cl10 109.8(2) . . ?
N6 P6 Cl9 109.55(18) . . ?
N5 P6 Cl9 108.2(2) . . ?
Cl10 P6 Cl9 101.46(9) . . ?
P2 N1 P1 121.6(3) . . ?
P3 N2 P2 119.6(3) . . ?
P3 N3 P1 121.9(3) . . ?
P5 N4 P4 120.1(2) . . ?
P5 N5 P6 120.7(3) . . ?
P6 N6 P4 120.2(2) . . ?
C5 C1 C2 112.0(9) . . ?
C5 C1 Co1 71.7(4) . . ?
C2 C1 Co1 71.2(4) . . ?
C5 C1 H1 124.0 . . ?
C2 C1 H1 124.0 . . ?
Co1 C1 H1 124.0 . . ?
C1 C2 C3 109.4(9) . . ?
C1 C2 Co1 72.1(4) . . ?
C3 C2 Co1 69.8(4) . . ?
C1 C2 H2 125.3 . . ?
C3 C2 H2 125.3 . . ?
Co1 C2 H2 125.3 . . ?
C2 C3 C4 106.1(8) . . ?
C2 C3 Co1 71.7(4) . . ?
C4 C3 Co1 69.0(4) . . ?
C2 C3 H3 127.0 . . ?
C4 C3 H3 126.9 . . ?
Co1 C3 H3 126.9 . . ?
C5 C4 C3 104.0(7) . . ?
C5 C4 Co1 71.7(5) . . ?
C3 C4 Co1 69.5(4) . . ?
C5 C4 H4 127.7 . . ?
C3 C4 H4 127.9 . . ?
Co1 C4 H4 127.8 . . ?
C1 C5 C4 108.5(9) . . ?
C1 C5 Co1 71.8(4) . . ?
C4 C5 Co1 68.6(4) . . ?
C1 C5 H5 125.7 . . ?
C4 C5 H5 125.8 . . ?
Co1 C5 H5 125.8 . . ?
C7 C6 C9 91.5(3) . . ?
C7 C6 P1 136.7(3) . . ?
C9 C6 P1 131.6(3) . . ?
C7 C6 Co1 69.6(2) . . ?
C9 C6 Co1 68.9(2) . . ?
P1 C6 Co1 123.2(2) . . ?
C10 C7 C6 135.9(4) . . ?
C10 C7 C8 134.3(4) . . ?
C6 C7 C8 88.8(3) . . ?
C10 C7 Co1 130.7(3) . . ?
C6 C7 Co1 67.2(2) . . ?
C8 C7 Co1 67.0(2) . . ?
C9 C8 C7 91.0(3) . . ?
C9 C8 P4 135.8(3) . . ?
C7 C8 P4 133.2(3) . . ?
C9 C8 Co1 69.0(2) . . ?
C7 C8 Co1 69.5(2) . . ?
P4 C8 Co1 121.8(2) . . ?
C20 C9 C6 133.4(4) . . ?
C20 C9 C8 137.2(4) . . ?
C6 C9 C8 88.6(3) . . ?
C20 C9 Co1 128.7(3) . . ?
C6 C9 Co1 67.6(2) . . ?
C8 C9 Co1 67.5(2) . . ?
C14 C10 C11 107.0(4) . . ?
C14 C10 C7 126.0(4) . . ?
C11 C10 C7 126.9(4) . . ?
C14 C10 Fe1 69.7(3) . . ?
C11 C10 Fe1 69.3(3) . . ?
C7 C10 Fe1 125.5(3) . . ?
C12 C11 C10 108.0(5) . . ?
C12 C11 Fe1 69.7(3) . . ?
C10 C11 Fe1 69.6(3) . . ?
C12 C11 H11 126.0 . . ?
C10 C11 H11 126.0 . . ?
Fe1 C11 H11 126.0 . . ?
C13 C12 C11 108.2(4) . . ?
C13 C12 Fe1 70.2(3) . . ?
C11 C12 Fe1 69.5(3) . . ?
C13 C12 H12 125.9 . . ?
C11 C12 H12 125.9 . . ?
Fe1 C12 H12 125.9 . . ?
C12 C13 C14 108.6(5) . . ?
C12 C13 Fe1 69.7(3) . . ?
C14 C13 Fe1 69.8(3) . . ?
C12 C13 H13 125.7 . . ?
C14 C13 H13 125.7 . . ?
Fe1 C13 H13 125.7 . . ?
C13 C14 C10 108.0(5) . . ?
C13 C14 Fe1 69.7(3) . . ?
C10 C14 Fe1 69.4(3) . . ?
C13 C14 H14 126.0 . . ?
C10 C14 H14 126.0 . . ?
Fe1 C14 H14 126.0 . . ?
C19 C15 C16 109.7(9) . . ?
C19 C15 Fe1 71.1(5) . . ?
C16 C15 Fe1 70.0(4) . . ?
C19 C15 H15 125.2 . . ?
C16 C15 H15 125.2 . . ?
Fe1 C15 H15 125.2 . . ?
C17 C16 C15 107.6(9) . . ?
C17 C16 Fe1 70.9(4) . . ?
C15 C16 Fe1 69.3(4) . . ?
C17 C16 H16 126.2 . . ?
C15 C16 H16 126.2 . . ?
Fe1 C16 H16 126.2 . . ?
C16 C17 C18 107.2(9) . . ?
C16 C17 Fe1 69.8(4) . . ?
C18 C17 Fe1 69.1(4) . . ?
C16 C17 H17 126.4 . . ?
C18 C17 H17 126.4 . . ?
Fe1 C17 H17 126.4 . . ?
C19 C18 C17 106.5(9) . . ?
C19 C18 Fe1 69.6(4) . . ?
C17 C18 Fe1 69.5(4) . . ?
C19 C18 H18 126.8 . . ?
C17 C18 H18 126.8 . . ?
Fe1 C18 H18 126.8 . . ?
C15 C19 C18 109.0(8) . . ?
C15 C19 Fe1 70.4(4) . . ?
C18 C19 Fe1 70.3(4) . . ?
C15 C19 H19 125.5 . . ?
C18 C19 H19 125.5 . . ?
Fe1 C19 H19 125.5 . . ?
C21 C20 C24 107.3(4) . . ?
C21 C20 C9 127.8(4) . . ?
C24 C20 C9 124.9(4) . . ?
C21 C20 Fe2 69.6(2) . . ?
C24 C20 Fe2 69.2(2) . . ?
C9 C20 Fe2 126.2(3) . . ?
C20 C21 C22 108.0(4) . . ?
C20 C21 Fe2 69.5(2) . . ?
C22 C21 Fe2 69.7(3) . . ?
C20 C21 H21 126.0 . . ?
C22 C21 H21 126.0 . . ?
Fe2 C21 H21 126.0 . . ?
C23 C22 C21 108.1(4) . . ?
C23 C22 Fe2 69.5(3) . . ?
C21 C22 Fe2 69.3(3) . . ?
C23 C22 H22 126.0 . . ?
C21 C22 H22 126.0 . . ?
Fe2 C22 H22 126.0 . . ?
C22 C23 C24 108.8(4) . . ?
C22 C23 Fe2 70.5(3) . . ?
C24 C23 Fe2 69.6(3) . . ?
C22 C23 H23 125.6 . . ?
C24 C23 H23 125.6 . . ?
Fe2 C23 H23 125.6 . . ?
C23 C24 C20 107.9(4) . . ?
C23 C24 Fe2 69.6(3) . . ?
C20 C24 Fe2 69.6(2) . . ?
C23 C24 H24 126.1 . . ?
C20 C24 H24 126.1 . . ?
Fe2 C24 H24 126.1 . . ?
C26 C25 C29 108.6(7) . . ?
C26 C25 Fe2 69.7(3) . . ?
C29 C25 Fe2 69.8(3) . . ?
C26 C25 H25 125.7 . . ?
C29 C25 H25 125.7 . . ?
Fe2 C25 H25 125.7 . . ?
C25 C26 C27 107.4(8) . . ?
C25 C26 Fe2 70.4(4) . . ?
C27 C26 Fe2 69.6(4) . . ?
C25 C26 H26 126.3 . . ?
C27 C26 H26 126.3 . . ?
Fe2 C26 H26 126.3 . . ?
C28 C27 C26 107.4(8) . . ?
C28 C27 Fe2 69.9(4) . . ?
C26 C27 Fe2 69.3(3) . . ?
C28 C27 H27 126.3 . . ?
C26 C27 H27 126.3 . . ?
Fe2 C27 H27 126.3 . . ?
C27 C28 C29 109.1(7) . . ?
C27 C28 Fe2 70.3(4) . . ?
C29 C28 Fe2 70.2(4) . . ?
C27 C28 H28 125.5 . . ?
C29 C28 H28 125.4 . . ?
Fe2 C28 H28 125.5 . . ?
C28 C29 C25 107.5(8) . . ?
C28 C29 Fe2 69.6(4) . . ?
C25 C29 Fe2 70.0(4) . . ?
C28 C29 H29 126.3 . . ?
C25 C29 H29 126.3 . . ?
Fe2 C29 H29 126.3 . . ?
C30 C31 C32 109(3) . . ?

loop_
_geom_bond_atom_site_label_1
_geom_bond_atom_site_label_2
_geom_bond_distance
_geom_bond_site_symmetry_2
_geom_bond_publ_flag
Co1 C8 1.975(4) . ?
Co1 C6 1.977(4) . ?
Co1 C9 1.996(4) . ?
Co1 C4 2.004(6) . ?
Co1 C7 2.010(4) . ?
Co1 C3 2.011(6) . ?
Co1 C2 2.035(6) . ?
Co1 C5 2.044(7) . ?
Co1 C1 2.045(6) . ?
Fe1 C15 2.023(7) . ?
Fe1 C16 2.031(7) . ?
Fe1 C19 2.031(7) . ?
Fe1 C18 2.040(7) . ?
Fe1 C17 2.045(7) . ?
Fe1 C11 2.046(5) . ?
Fe1 C12 2.048(5) . ?
Fe1 C10 2.051(4) . ?
Fe1 C13 2.055(5) . ?
Fe1 C14 2.056(5) . ?
Fe2 C23 2.033(5) . ?
Fe2 C24 2.033(4) . ?
Fe2 C28 2.035(7) . ?
Fe2 C26 2.037(6) . ?
Fe2 C20 2.038(4) . ?
Fe2 C27 2.040(6) . ?
Fe2 C21 2.040(5) . ?
Fe2 C29 2.042(6) . ?
Fe2 C25 2.045(6) . ?
Fe2 C22 2.045(5) . ?
Cl1 P1 2.0277(18) . ?
Cl2 P2 1.974(2) . ?
Cl3 P2 1.995(2) . ?
Cl4 P3 1.988(2) . ?
Cl5 P3 1.995(2) . ?
Cl6 P4 2.0340(19) . ?
Cl7 P5 1.994(2) . ?
Cl8 P5 1.997(2) . ?
Cl9 P6 1.992(2) . ?
Cl10 P6 1.991(2) . ?
P1 N1 1.593(4) . ?
P1 N3 1.595(4) . ?
P1 C6 1.770(4) . ?
P2 N1 1.568(4) . ?
P2 N2 1.576(5) . ?
P3 N3 1.565(4) . ?
P3 N2 1.573(5) . ?
P4 N6 1.584(4) . ?
P4 N4 1.598(4) . ?
P4 C8 1.756(4) . ?
P5 N4 1.568(4) . ?
P5 N5 1.571(5) . ?
P6 N6 1.573(4) . ?
P6 N5 1.583(4) . ?
C1 C5 1.282(13) . ?
C1 C2 1.283(11) . ?
C1 H1 0.9800 . ?
C2 C3 1.332(14) . ?
C2 H2 0.9800 . ?
C3 C4 1.422(15) . ?
C3 H3 0.9800 . ?
C4 C5 1.377(15) . ?
C4 H4 0.9800 . ?
C5 H5 0.9800 . ?
C6 C7 1.467(6) . ?
C6 C9 1.473(6) . ?
C7 C10 1.460(6) . ?
C7 C8 1.478(6) . ?
C8 C9 1.475(6) . ?
C9 C20 1.466(6) . ?
C10 C14 1.434(7) . ?
C10 C11 1.438(6) . ?
C11 C12 1.426(7) . ?
C11 H11 0.9800 . ?
C12 C13 1.408(8) . ?
C12 H12 0.9800 . ?
C13 C14 1.423(7) . ?
C13 H13 0.9800 . ?
C14 H14 0.9800 . ?
C15 C19 1.336(13) . ?
C15 C16 1.410(12) . ?
C15 H15 0.9800 . ?
C16 C17 1.370(13) . ?
C16 H16 0.9800 . ?
C17 C18 1.445(12) . ?
C17 H17 0.9800 . ?
C18 C19 1.396(13) . ?
C18 H18 0.9800 . ?
C19 H19 0.9800 . ?
C20 C21 1.423(6) . ?
C20 C24 1.433(6) . ?
C21 C22 1.434(7) . ?
C21 H21 0.9800 . ?
C22 C23 1.398(7) . ?
C22 H22 0.9800 . ?
C23 C24 1.419(6) . ?
C23 H23 0.9800 . ?
C24 H24 0.9800 . ?
C25 C26 1.393(10) . ?
C25 C29 1.405(9) . ?
C25 H25 0.9800 . ?
C26 C27 1.431(11) . ?
C26 H26 0.9800 . ?
C27 C28 1.385(12) . ?
C27 H27 0.9800 . ?
C28 C29 1.401(11) . ?
C28 H28 0.9800 . ?
C29 H29 0.9800 . ?
C30 C31 1.75(5) . ?
C32 C31 1.91(5) . ?

loop_
_geom_torsion_atom_site_label_1
_geom_torsion_atom_site_label_2
_geom_torsion_atom_site_label_3
_geom_torsion_atom_site_label_4
_geom_torsion
_geom_torsion_site_symmetry_1
_geom_torsion_site_symmetry_2
_geom_torsion_site_symmetry_3
_geom_torsion_site_symmetry_4
_geom_torsion_publ_flag
N2 P2 N1 P1 -15.4(5) . . . . ?
Cl2 P2 N1 P1 -138.4(3) . . . . ?
Cl3 P2 N1 P1 112.0(3) . . . . ?
N3 P1 N1 P2 9.2(4) . . . . ?
C6 P1 N1 P2 137.8(3) . . . . ?
Cl1 P1 N1 P2 -110.4(3) . . . . ?
N3 P3 N2 P2 -18.4(6) . . . . ?
Cl4 P3 N2 P2 -141.6(4) . . . . ?
Cl5 P3 N2 P2 109.2(4) . . . . ?
N1 P2 N2 P3 19.9(6) . . . . ?
Cl2 P2 N2 P3 144.5(4) . . . . ?
Cl3 P2 N2 P3 -108.2(4) . . . . ?
N2 P3 N3 P1 12.3(5) . . . . ?
Cl4 P3 N3 P1 135.5(3) . . . . ?
Cl5 P3 N3 P1 -114.5(3) . . . . ?
N1 P1 N3 P3 -7.6(5) . . . . ?
C6 P1 N3 P3 -136.1(3) . . . . ?
Cl1 P1 N3 P3 112.3(3) . . . . ?
N5 P5 N4 P4 -8.4(5) . . . . ?
Cl7 P5 N4 P4 116.6(3) . . . . ?
Cl8 P5 N4 P4 -133.3(3) . . . . ?
N6 P4 N4 P5 24.9(4) . . . . ?
C8 P4 N4 P5 152.9(3) . . . . ?
Cl6 P4 N4 P5 -93.9(3) . . . . ?
N4 P5 N5 P6 -8.7(6) . . . . ?
Cl7 P5 N5 P6 -134.9(4) . . . . ?
Cl8 P5 N5 P6 116.1(4) . . . . ?
N6 P6 N5 P5 8.5(6) . . . . ?
Cl10 P6 N5 P5 -116.2(4) . . . . ?
Cl9 P6 N5 P5 133.9(4) . . . . ?
N5 P6 N6 P4 8.9(5) . . . . ?
Cl10 P6 N6 P4 134.5(3) . . . . ?
Cl9 P6 N6 P4 -115.8(3) . . . . ?
N4 P4 N6 P6 -25.1(4) . . . . ?
C8 P4 N6 P6 -153.7(3) . . . . ?
Cl6 P4 N6 P6 93.4(3) . . . . ?
C8 Co1 C1 C5 121.6(7) . . . . ?
C6 Co1 C1 C5 136(5) . . . . ?
C9 Co1 C1 C5 169.0(6) . . . . ?
C4 Co1 C1 C5 -38.2(7) . . . . ?
C7 Co1 C1 C5 74.8(7) . . . . ?
C3 Co1 C1 C5 -84.7(8) . . . . ?
C2 Co1 C1 C5 -121.9(9) . . . . ?
C8 Co1 C1 C2 -116.5(6) . . . . ?
C6 Co1 C1 C2 -102(5) . . . . ?
C9 Co1 C1 C2 -69.1(7) . . . . ?
C4 Co1 C1 C2 83.7(7) . . . . ?
C7 Co1 C1 C2 -163.3(5) . . . . ?
C3 Co1 C1 C2 37.2(6) . . . . ?
C5 Co1 C1 C2 121.9(9) . . . . ?
C5 C1 C2 C3 0.3(9) . . . . ?
Co1 C1 C2 C3 -60.1(5) . . . . ?
C5 C1 C2 Co1 60.4(6) . . . . ?
C8 Co1 C2 C1 83.6(6) . . . . ?
C6 Co1 C2 C1 173.5(5) . . . . ?
C9 Co1 C2 C1 132.2(6) . . . . ?
C4 Co1 C2 C1 -78.8(7) . . . . ?
C7 Co1 C2 C1 59.4(13) . . . . ?
C3 Co1 C2 C1 -119.4(8) . . . . ?
C5 Co1 C2 C1 -34.6(6) . . . . ?
C8 Co1 C2 C3 -157.0(6) . . . . ?
C6 Co1 C2 C3 -67.1(7) . . . . ?
C9 Co1 C2 C3 -108.4(6) . . . . ?
C4 Co1 C2 C3 40.7(7) . . . . ?
C7 Co1 C2 C3 178.8(9) . . . . ?
C5 Co1 C2 C3 84.8(7) . . . . ?
C1 Co1 C2 C3 119.4(8) . . . . ?
C1 C2 C3 C4 0.7(8) . . . . ?
Co1 C2 C3 C4 -60.8(5) . . . . ?
C1 C2 C3 Co1 61.5(5) . . . . ?
C8 Co1 C3 C2 52.9(8) . . . . ?
C6 Co1 C3 C2 141.6(5) . . . . ?
C9 Co1 C3 C2 91.2(6) . . . . ?
C4 Co1 C3 C2 -116.0(8) . . . . ?
C7 Co1 C3 C2 -179.3(5) . . . . ?
C5 Co1 C3 C2 -76.0(6) . . . . ?
C1 Co1 C3 C2 -35.5(5) . . . . ?
C8 Co1 C3 C4 168.9(7) . . . . ?
C6 Co1 C3 C4 -102.4(7) . . . . ?
C9 Co1 C3 C4 -152.8(6) . . . . ?
C7 Co1 C3 C4 -63.3(8) . . . . ?
C2 Co1 C3 C4 116.0(8) . . . . ?
C5 Co1 C3 C4 40.0(6) . . . . ?
C1 Co1 C3 C4 80.5(7) . . . . ?
C2 C3 C4 C5 -1.3(8) . . . . ?
Co1 C3 C4 C5 -63.9(5) . . . . ?
C2 C3 C4 Co1 62.6(5) . . . . ?
C8 Co1 C4 C5 -52.4(10) . . . . ?
C6 Co1 C4 C5 -144.4(5) . . . . ?
C9 Co1 C4 C5 170.6(5) . . . . ?
C7 Co1 C4 C5 -93.4(5) . . . . ?
C3 Co1 C4 C5 113.4(7) . . . . ?
C2 Co1 C4 C5 75.7(6) . . . . ?
C1 Co1 C4 C5 35.2(5) . . . . ?
C8 Co1 C4 C3 -165.7(7) . . . . ?
C6 Co1 C4 C3 102.3(6) . . . . ?
C9 Co1 C4 C3 57.2(8) . . . . ?
C7 Co1 C4 C3 153.2(5) . . . . ?
C2 Co1 C4 C3 -37.7(5) . . . . ?
C5 Co1 C4 C3 -113.4(7) . . . . ?
C1 Co1 C4 C3 -78.2(6) . . . . ?
C2 C1 C5 C4 -1.2(9) . . . . ?
Co1 C1 C5 C4 58.9(5) . . . . ?
C2 C1 C5 Co1 -60.1(6) . . . . ?
C3 C4 C5 C1 1.5(9) . . . . ?
Co1 C4 C5 C1 -60.9(6) . . . . ?
C3 C4 C5 Co1 62.4(5) . . . . ?
C8 Co1 C5 C1 -79.2(6) . . . . ?
C6 Co1 C5 C1 -175.1(4) . . . . ?
C9 Co1 C5 C1 -39.8(15) . . . . ?
C4 Co1 C5 C1 119.2(9) . . . . ?
C7 Co1 C5 C1 -129.9(5) . . . . ?
C3 Co1 C5 C1 77.4(7) . . . . ?
C2 Co1 C5 C1 34.7(6) . . . . ?
C8 Co1 C5 C4 161.6(6) . . . . ?
C6 Co1 C5 C4 65.7(8) . . . . ?
C9 Co1 C5 C4 -159.0(11) . . . . ?
C7 Co1 C5 C4 110.9(7) . . . . ?
C3 Co1 C5 C4 -41.8(6) . . . . ?
C2 Co1 C5 C4 -84.5(7) . . . . ?
C1 Co1 C5 C4 -119.2(9) . . . . ?
N1 P1 C6 C7 -150.9(4) . . . . ?
N3 P1 C6 C7 -19.6(5) . . . . ?
Cl1 P1 C6 C7 94.4(4) . . . . ?
N1 P1 C6 C9 34.6(5) . . . . ?
N3 P1 C6 C9 166.0(4) . . . . ?
Cl1 P1 C6 C9 -80.0(4) . . . . ?
N1 P1 C6 Co1 -55.8(3) . . . . ?
N3 P1 C6 Co1 75.5(3) . . . . ?
Cl1 P1 C6 Co1 -170.5(2) . . . . ?
C8 Co1 C6 C7 -49.9(2) . . . . ?
C9 Co1 C6 C7 -100.0(3) . . . . ?
C4 Co1 C6 C7 109.2(7) . . . . ?
C3 Co1 C6 C7 157.2(6) . . . . ?
C2 Co1 C6 C7 -161.7(5) . . . . ?
C5 Co1 C6 C7 67.2(7) . . . . ?
C1 Co1 C6 C7 -65(5) . . . . ?
C8 Co1 C6 C9 50.1(2) . . . . ?
C4 Co1 C6 C9 -150.8(7) . . . . ?
C7 Co1 C6 C9 100.0(3) . . . . ?
C3 Co1 C6 C9 -102.8(6) . . . . ?
C2 Co1 C6 C9 -61.7(6) . . . . ?
C5 Co1 C6 C9 167.2(7) . . . . ?
C1 Co1 C6 C9 35(5) . . . . ?
C8 Co1 C6 P1 176.9(3) . . . . ?
C9 Co1 C6 P1 126.8(4) . . . . ?
C4 Co1 C6 P1 -24.0(7) . . . . ?
C7 Co1 C6 P1 -133.2(4) . . . . ?
C3 Co1 C6 P1 24.0(6) . . . . ?
C2 Co1 C6 P1 65.1(6) . . . . ?
C5 Co1 C6 P1 -66.0(8) . . . . ?
C1 Co1 C6 P1 162(5) . . . . ?
C9 C6 C7 C10 167.5(5) . . . . ?
P1 C6 C7 C10 -8.4(8) . . . . ?
Co1 C6 C7 C10 -125.7(5) . . . . ?
C9 C6 C7 C8 -1.3(3) . . . . ?
P1 C6 C7 C8 -177.2(4) . . . . ?
Co1 C6 C7 C8 65.5(2) . . . . ?
C9 C6 C7 Co1 -66.8(2) . . . . ?
P1 C6 C7 Co1 117.3(4) . . . . ?
C8 Co1 C7 C10 -129.4(5) . . . . ?
C6 Co1 C7 C10 131.8(5) . . . . ?
C9 Co1 C7 C10 -178.9(5) . . . . ?
C4 Co1 C7 C10 32.9(8) . . . . ?
C3 Co1 C7 C10 78.3(10) . . . . ?
C2 Co1 C7 C10 -99.9(12) . . . . ?
C5 Co1 C7 C10 -13.0(7) . . . . ?
C1 Co1 C7 C10 -53.3(7) . . . . ?
C8 Co1 C7 C6 98.8(3) . . . . ?
C9 Co1 C7 C6 49.3(2) . . . . ?
C4 Co1 C7 C6 -98.8(7) . . . . ?
C3 Co1 C7 C6 -53.5(9) . . . . ?
C2 Co1 C7 C6 128.3(12) . . . . ?
C5 Co1 C7 C6 -144.7(6) . . . . ?
C1 Co1 C7 C6 175.0(5) . . . . ?
C6 Co1 C7 C8 -98.8(3) . . . . ?
C9 Co1 C7 C8 -49.5(2) . . . . ?
C4 Co1 C7 C8 162.4(7) . . . . ?
C3 Co1 C7 C8 -152.3(8) . . . . ?
C2 Co1 C7 C8 29.5(12) . . . . ?
C5 Co1 C7 C8 116.5(6) . . . . ?
C1 Co1 C7 C8 76.2(5) . . . . ?
C10 C7 C8 C9 -167.8(5) . . . . ?
C6 C7 C8 C9 1.3(3) . . . . ?
Co1 C7 C8 C9 67.0(2) . . . . ?
C10 C7 C8 P4 10.3(8) . . . . ?
C6 C7 C8 P4 179.4(4) . . . . ?
Co1 C7 C8 P4 -114.9(4) . . . . ?
C10 C7 C8 Co1 125.2(5) . . . . ?
C6 C7 C8 Co1 -65.7(2) . . . . ?
N6 P4 C8 C9 -13.6(5) . . . . ?
N4 P4 C8 C9 -144.6(4) . . . . ?
Cl6 P4 C8 C9 101.0(4) . . . . ?
N6 P4 C8 C7 169.2(4) . . . . ?
N4 P4 C8 C7 38.2(5) . . . . ?
Cl6 P4 C8 C7 -76.2(4) . . . . ?
N6 P4 C8 Co1 78.2(3) . . . . ?
N4 P4 C8 Co1 -52.8(3) . . . . ?
Cl6 P4 C8 Co1 -167.2(2) . . . . ?
C6 Co1 C8 C9 -50.0(2) . . . . ?
C4 Co1 C8 C9 -152.0(10) . . . . ?
C7 Co1 C8 C9 -99.5(3) . . . . ?
C3 Co1 C8 C9 51.7(7) . . . . ?
C2 Co1 C8 C9 88.6(4) . . . . ?
C5 Co1 C8 C9 168.5(5) . . . . ?
C1 Co1 C8 C9 128.9(4) . . . . ?
C6 Co1 C8 C7 49.5(2) . . . . ?
C9 Co1 C8 C7 99.5(3) . . . . ?
C4 Co1 C8 C7 -52.5(10) . . . . ?
C3 Co1 C8 C7 151.2(7) . . . . ?
C2 Co1 C8 C7 -171.9(4) . . . . ?
C5 Co1 C8 C7 -92.1(5) . . . . ?
C1 Co1 C8 C7 -131.6(4) . . . . ?
C6 Co1 C8 P4 178.3(3) . . . . ?
C9 Co1 C8 P4 -131.7(4) . . . . ?
C4 Co1 C8 P4 76.3(10) . . . . ?
C7 Co1 C8 P4 128.9(4) . . . . ?
C3 Co1 C8 P4 -79.9(7) . . . . ?
C2 Co1 C8 P4 -43.1(5) . . . . ?
C5 Co1 C8 P4 36.8(5) . . . . ?
C1 Co1 C8 P4 -2.8(5) . . . . ?
C7 C6 C9 C20 -169.8(4) . . . . ?
P1 C6 C9 C20 6.4(7) . . . . ?
Co1 C6 C9 C20 122.7(5) . . . . ?
C7 C6 C9 C8 1.3(3) . . . . ?
P1 C6 C9 C8 177.6(4) . . . . ?
Co1 C6 C9 C8 -66.1(2) . . . . ?
C7 C6 C9 Co1 67.4(2) . . . . ?
P1 C6 C9 Co1 -116.3(4) . . . . ?
C7 C8 C9 C20 169.2(5) . . . . ?
P4 C8 C9 C20 -8.7(8) . . . . ?
Co1 C8 C9 C20 -123.2(5) . . . . ?
C7 C8 C9 C6 -1.3(3) . . . . ?
P4 C8 C9 C6 -179.3(4) . . . . ?
Co1 C8 C9 C6 66.2(2) . . . . ?
C7 C8 C9 Co1 -67.5(2) . . . . ?
P4 C8 C9 Co1 114.5(4) . . . . ?
C8 Co1 C9 C20 133.3(5) . . . . ?
C6 Co1 C9 C20 -128.5(5) . . . . ?
C4 Co1 C9 C20 -65.0(8) . . . . ?
C7 Co1 C9 C20 -177.3(4) . . . . ?
C3 Co1 C9 C20 -25.3(7) . . . . ?
C2 Co1 C9 C20 17.2(6) . . . . ?
C5 Co1 C9 C20 86.1(12) . . . . ?
C1 Co1 C9 C20 54.6(6) . . . . ?
C8 Co1 C9 C6 -98.2(3) . . . . ?
C4 Co1 C9 C6 63.5(8) . . . . ?
C7 Co1 C9 C6 -48.8(2) . . . . ?
C3 Co1 C9 C6 103.2(6) . . . . ?
C2 Co1 C9 C6 145.7(4) . . . . ?
C5 Co1 C9 C6 -145.4(11) . . . . ?
C1 Co1 C9 C6 -176.9(4) . . . . ?
C6 Co1 C9 C8 98.2(3) . . . . ?
C4 Co1 C9 C8 161.7(7) . . . . ?
C7 Co1 C9 C8 49.4(2) . . . . ?
C3 Co1 C9 C8 -158.6(5) . . . . ?
C2 Co1 C9 C8 -116.0(4) . . . . ?
C5 Co1 C9 C8 -47.2(12) . . . . ?
C1 Co1 C9 C8 -78.7(4) . . . . ?
C6 C7 C10 C14 -169.6(5) . . . . ?
C8 C7 C10 C14 -5.4(8) . . . . ?
Co1 C7 C10 C14 91.5(5) . . . . ?
C6 C7 C10 C11 9.5(8) . . . . ?
C8 C7 C10 C11 173.7(4) . . . . ?
Co1 C7 C10 C11 -89.4(6) . . . . ?
C6 C7 C10 Fe1 -80.0(6) . . . . ?
C8 C7 C10 Fe1 84.2(6) . . . . ?
Co1 C7 C10 Fe1 -178.9(2) . . . . ?
C15 Fe1 C10 C14 161.8(5) . . . . ?
C16 Fe1 C10 C14 -164.8(7) . . . . ?
C19 Fe1 C10 C14 121.9(5) . . . . ?
C18 Fe1 C10 C14 80.6(5) . . . . ?
C17 Fe1 C10 C14 48.5(9) . . . . ?
C11 Fe1 C10 C14 -118.3(4) . . . . ?
C12 Fe1 C10 C14 -80.6(3) . . . . ?
C13 Fe1 C10 C14 -37.4(3) . . . . ?
C15 Fe1 C10 C11 -79.9(5) . . . . ?
C16 Fe1 C10 C11 -46.5(8) . . . . ?
C19 Fe1 C10 C11 -119.8(5) . . . . ?
C18 Fe1 C10 C11 -161.1(5) . . . . ?
C17 Fe1 C10 C11 166.7(9) . . . . ?
C12 Fe1 C10 C11 37.6(3) . . . . ?
C13 Fe1 C10 C11 80.8(3) . . . . ?
C14 Fe1 C10 C11 118.3(4) . . . . ?
C15 Fe1 C10 C7 41.3(6) . . . . ?
C16 Fe1 C10 C7 74.7(8) . . . . ?
C19 Fe1 C10 C7 1.4(6) . . . . ?
C18 Fe1 C10 C7 -39.8(6) . . . . ?
C17 Fe1 C10 C7 -72.0(10) . . . . ?
C11 Fe1 C10 C7 121.3(5) . . . . ?
C12 Fe1 C10 C7 158.9(5) . . . . ?
C13 Fe1 C10 C7 -157.9(5) . . . . ?
C14 Fe1 C10 C7 -120.5(5) . . . . ?
C14 C10 C11 C12 0.4(5) . . . . ?
C7 C10 C11 C12 -178.8(4) . . . . ?
Fe1 C10 C11 C12 -59.3(4) . . . . ?
C14 C10 C11 Fe1 59.8(3) . . . . ?
C7 C10 C11 Fe1 -119.5(5) . . . . ?
C15 Fe1 C11 C12 -122.1(4) . . . . ?
C16 Fe1 C11 C12 -79.8(5) . . . . ?
C19 Fe1 C11 C12 -161.3(5) . . . . ?
C18 Fe1 C11 C12 169.2(9) . . . . ?
C17 Fe1 C11 C12 -50.3(9) . . . . ?
C10 Fe1 C11 C12 119.3(4) . . . . ?
C13 Fe1 C11 C12 37.3(3) . . . . ?
C14 Fe1 C11 C12 81.0(3) . . . . ?
C15 Fe1 C11 C10 118.6(4) . . . . ?
C16 Fe1 C11 C10 160.9(4) . . . . ?
C19 Fe1 C11 C10 79.4(5) . . . . ?
C18 Fe1 C11 C10 49.9(10) . . . . ?
C17 Fe1 C11 C10 -169.6(8) . . . . ?
C12 Fe1 C11 C10 -119.3(4) . . . . ?
C13 Fe1 C11 C10 -82.0(3) . . . . ?
C14 Fe1 C11 C10 -38.3(3) . . . . ?
C10 C11 C12 C13 -0.4(6) . . . . ?
Fe1 C11 C12 C13 -59.7(4) . . . . ?
C10 C11 C12 Fe1 59.3(3) . . . . ?
C15 Fe1 C12 C13 -163.9(4) . . . . ?
C16 Fe1 C12 C13 -122.3(5) . . . . ?
C19 Fe1 C12 C13 166.6(7) . . . . ?
C18 Fe1 C12 C13 -50.0(9) . . . . ?
C17 Fe1 C12 C13 -81.9(5) . . . . ?
C11 Fe1 C12 C13 119.3(4) . . . . ?
C10 Fe1 C12 C13 81.4(3) . . . . ?
C14 Fe1 C12 C13 37.3(3) . . . . ?
C15 Fe1 C12 C11 76.8(5) . . . . ?
C16 Fe1 C12 C11 118.4(5) . . . . ?
C19 Fe1 C12 C11 47.2(8) . . . . ?
C18 Fe1 C12 C11 -169.3(8) . . . . ?
C17 Fe1 C12 C11 158.8(5) . . . . ?
C10 Fe1 C12 C11 -37.9(3) . . . . ?
C13 Fe1 C12 C11 -119.3(4) . . . . ?
C14 Fe1 C12 C11 -82.0(3) . . . . ?
C11 C12 C13 C14 0.3(6) . . . . ?
Fe1 C12 C13 C14 -59.1(4) . . . . ?
C11 C12 C13 Fe1 59.3(4) . . . . ?
C15 Fe1 C13 C12 42.5(10) . . . . ?
C16 Fe1 C13 C12 76.2(5) . . . . ?
C19 Fe1 C13 C12 -165.4(8) . . . . ?
C18 Fe1 C13 C12 160.7(4) . . . . ?
C17 Fe1 C13 C12 117.2(5) . . . . ?
C11 Fe1 C13 C12 -37.9(3) . . . . ?
C10 Fe1 C13 C12 -82.2(3) . . . . ?
C14 Fe1 C13 C12 -120.0(5) . . . . ?
C15 Fe1 C13 C14 162.5(9) . . . . ?
C16 Fe1 C13 C14 -163.8(5) . . . . ?
C19 Fe1 C13 C14 -45.4(9) . . . . ?
C18 Fe1 C13 C14 -79.3(5) . . . . ?
C17 Fe1 C13 C14 -122.8(5) . . . . ?
C11 Fe1 C13 C14 82.1(3) . . . . ?
C12 Fe1 C13 C14 120.0(5) . . . . ?
C10 Fe1 C13 C14 37.8(3) . . . . ?
C12 C13 C14 C10 0.0(6) . . . . ?
Fe1 C13 C14 C10 -59.0(3) . . . . ?
C12 C13 C14 Fe1 59.0(4) . . . . ?
C11 C10 C14 C13 -0.3(5) . . . . ?
C7 C10 C14 C13 179.0(4) . . . . ?
Fe1 C10 C14 C13 59.2(3) . . . . ?
C11 C10 C14 Fe1 -59.5(3) . . . . ?
C7 C10 C14 Fe1 119.8(4) . . . . ?
C15 Fe1 C14 C13 -164.2(9) . . . . ?
C16 Fe1 C14 C13 43.2(11) . . . . ?
C19 Fe1 C14 C13 163.1(5) . . . . ?
C18 Fe1 C14 C13 120.9(5) . . . . ?
C17 Fe1 C14 C13 77.4(5) . . . . ?
C11 Fe1 C14 C13 -81.0(4) . . . . ?
C12 Fe1 C14 C13 -37.0(3) . . . . ?
C10 Fe1 C14 C13 -119.5(5) . . . . ?
C15 Fe1 C14 C10 -44.8(10) . . . . ?
C16 Fe1 C14 C10 162.6(9) . . . . ?
C19 Fe1 C14 C10 -77.5(5) . . . . ?
C18 Fe1 C14 C10 -119.6(4) . . . . ?
C17 Fe1 C14 C10 -163.2(4) . . . . ?
C11 Fe1 C14 C10 38.5(3) . . . . ?
C12 Fe1 C14 C10 82.5(3) . . . . ?
C13 Fe1 C14 C10 119.5(5) . . . . ?
C16 Fe1 C15 C19 120.2(9) . . . . ?
C18 Fe1 C15 C19 37.6(5) . . . . ?
C17 Fe1 C15 C19 83.0(6) . . . . ?
C11 Fe1 C15 C19 -121.4(6) . . . . ?
C12 Fe1 C15 C19 -163.1(5) . . . . ?
C10 Fe1 C15 C19 -78.7(6) . . . . ?
C13 Fe1 C15 C19 165.3(8) . . . . ?
C14 Fe1 C15 C19 -45.9(12) . . . . ?
C19 Fe1 C15 C16 -120.2(9) . . . . ?
C18 Fe1 C15 C16 -82.6(7) . . . . ?
C17 Fe1 C15 C16 -37.3(6) . . . . ?
C11 Fe1 C15 C16 118.4(6) . . . . ?
C12 Fe1 C15 C16 76.6(7) . . . . ?
C10 Fe1 C15 C16 161.0(6) . . . . ?
C13 Fe1 C15 C16 45.0(13) . . . . ?
C14 Fe1 C15 C16 -166.2(7) . . . . ?
C19 C15 C16 C17 0.7(9) . . . . ?
Fe1 C15 C16 C17 60.9(6) . . . . ?
C19 C15 C16 Fe1 -60.2(5) . . . . ?
C15 Fe1 C16 C17 -118.2(9) . . . . ?
C19 Fe1 C16 C17 -82.5(6) . . . . ?
C18 Fe1 C16 C17 -38.9(6) . . . . ?
C11 Fe1 C16 C17 161.9(5) . . . . ?
C12 Fe1 C16 C17 119.6(5) . . . . ?
C10 Fe1 C16 C17 -164.1(6) . . . . ?
C13 Fe1 C16 C17 78.6(6) . . . . ?
C14 Fe1 C16 C17 46.3(12) . . . . ?
C19 Fe1 C16 C15 35.7(6) . . . . ?
C18 Fe1 C16 C15 79.3(7) . . . . ?
C17 Fe1 C16 C15 118.2(9) . . . . ?
C11 Fe1 C16 C15 -79.9(7) . . . . ?
C12 Fe1 C16 C15 -122.2(6) . . . . ?
C10 Fe1 C16 C15 -45.9(11) . . . . ?
C13 Fe1 C16 C15 -163.1(6) . . . . ?
C14 Fe1 C16 C15 164.5(8) . . . . ?
C15 C16 C17 C18 -0.6(9) . . . . ?
Fe1 C16 C17 C18 59.2(5) . . . . ?
C15 C16 C17 Fe1 -59.9(5) . . . . ?
C15 Fe1 C17 C16 38.6(6) . . . . ?
C19 Fe1 C17 C16 80.5(6) . . . . ?
C18 Fe1 C17 C16 118.5(9) . . . . ?
C11 Fe1 C17 C16 -41.7(10) . . . . ?
C12 Fe1 C17 C16 -78.0(6) . . . . ?
C10 Fe1 C17 C16 160.5(7) . . . . ?
C13 Fe1 C17 C16 -120.4(5) . . . . ?
C14 Fe1 C17 C16 -162.5(5) . . . . ?
C15 Fe1 C17 C18 -79.9(6) . . . . ?
C16 Fe1 C17 C18 -118.5(9) . . . . ?
C19 Fe1 C17 C18 -38.1(6) . . . . ?
C11 Fe1 C17 C18 -160.2(7) . . . . ?
C12 Fe1 C17 C18 163.5(6) . . . . ?
C10 Fe1 C17 C18 41.9(12) . . . . ?
C13 Fe1 C17 C18 121.1(6) . . . . ?
C14 Fe1 C17 C18 78.9(7) . . . . ?
C16 C17 C18 C19 0.4(8) . . . . ?
Fe1 C17 C18 C19 60.1(5) . . . . ?
C16 C17 C18 Fe1 -59.7(6) . . . . ?
C15 Fe1 C18 C19 -36.2(5) . . . . ?
C16 Fe1 C18 C19 -80.6(6) . . . . ?
C17 Fe1 C18 C19 -117.5(8) . . . . ?
C11 Fe1 C18 C19 39.9(12) . . . . ?
C12 Fe1 C18 C19 -160.2(8) . . . . ?
C10 Fe1 C18 C19 77.2(6) . . . . ?
C13 Fe1 C18 C19 163.0(5) . . . . ?
C14 Fe1 C18 C19 120.4(5) . . . . ?
C15 Fe1 C18 C17 81.3(6) . . . . ?
C16 Fe1 C18 C17 37.0(6) . . . . ?
C19 Fe1 C18 C17 117.5(8) . . . . ?
C11 Fe1 C18 C17 157.5(8) . . . . ?
C12 Fe1 C18 C17 -42.7(12) . . . . ?
C10 Fe1 C18 C17 -165.3(5) . . . . ?
C13 Fe1 C18 C17 -79.5(7) . . . . ?
C14 Fe1 C18 C17 -122.1(6) . . . . ?
C16 C15 C19 C18 -0.4(9) . . . . ?
Fe1 C15 C19 C18 -59.9(5) . . . . ?
C16 C15 C19 Fe1 59.5(5) . . . . ?
C17 C18 C19 C15 0.0(8) . . . . ?
Fe1 C18 C19 C15 60.0(5) . . . . ?
C17 C18 C19 Fe1 -60.0(5) . . . . ?
C16 Fe1 C19 C15 -37.7(6) . . . . ?
C18 Fe1 C19 C15 -119.7(8) . . . . ?
C17 Fe1 C19 C15 -80.3(6) . . . . ?
C11 Fe1 C19 C15 75.9(6) . . . . ?
C12 Fe1 C19 C15 41.1(10) . . . . ?
C10 Fe1 C19 C15 118.7(6) . . . . ?
C13 Fe1 C19 C15 -165.1(7) . . . . ?
C14 Fe1 C19 C15 160.9(5) . . . . ?
C15 Fe1 C19 C18 119.7(8) . . . . ?
C16 Fe1 C19 C18 81.9(6) . . . . ?
C17 Fe1 C19 C18 39.3(6) . . . . ?
C11 Fe1 C19 C18 -164.4(4) . . . . ?
C12 Fe1 C19 C18 160.8(6) . . . . ?
C10 Fe1 C19 C18 -121.7(5) . . . . ?
C13 Fe1 C19 C18 -45.5(10) . . . . ?
C14 Fe1 C19 C18 -79.5(5) . . . . ?
C6 C9 C20 C21 -165.2(4) . . . . ?
C8 C9 C20 C21 27.8(8) . . . . ?
Co1 C9 C20 C21 -70.3(6) . . . . ?
C6 C9 C20 C24 15.0(7) . . . . ?
C8 C9 C20 C24 -152.0(5) . . . . ?
Co1 C9 C20 C24 109.8(4) . . . . ?
C6 C9 C20 Fe2 103.5(5) . . . . ?
C8 C9 C20 Fe2 -63.5(6) . . . . ?
Co1 C9 C20 Fe2 -161.7(2) . . . . ?
C23 Fe2 C20 C21 81.0(3) . . . . ?
C24 Fe2 C20 C21 118.7(4) . . . . ?
C28 Fe2 C20 C21 164.3(6) . . . . ?
C26 Fe2 C20 C21 -80.5(4) . . . . ?
C27 Fe2 C20 C21 -48.4(10) . . . . ?
C29 Fe2 C20 C21 -163.5(3) . . . . ?
C25 Fe2 C20 C21 -121.5(3) . . . . ?
C22 Fe2 C20 C21 37.9(3) . . . . ?
C23 Fe2 C20 C24 -37.7(3) . . . . ?
C28 Fe2 C20 C24 45.6(7) . . . . ?
C26 Fe2 C20 C24 160.8(4) . . . . ?
C27 Fe2 C20 C24 -167.1(9) . . . . ?
C21 Fe2 C20 C24 -118.7(4) . . . . ?
C29 Fe2 C20 C24 77.8(4) . . . . ?
C25 Fe2 C20 C24 119.8(3) . . . . ?
C22 Fe2 C20 C24 -80.8(3) . . . . ?
C23 Fe2 C20 C9 -156.4(4) . . . . ?
C24 Fe2 C20 C9 -118.7(5) . . . . ?
C28 Fe2 C20 C9 -73.1(8) . . . . ?
C26 Fe2 C20 C9 42.1(5) . . . . ?
C27 Fe2 C20 C9 74.2(10) . . . . ?
C21 Fe2 C20 C9 122.6(5) . . . . ?
C29 Fe2 C20 C9 -40.9(5) . . . . ?
C25 Fe2 C20 C9 1.1(5) . . . . ?
C22 Fe2 C20 C9 160.5(4) . . . . ?
C24 C20 C21 C22 -0.1(5) . . . . ?
C9 C20 C21 C22 -179.9(4) . . . . ?
Fe2 C20 C21 C22 -59.3(3) . . . . ?
C24 C20 C21 Fe2 59.2(3) . . . . ?
C9 C20 C21 Fe2 -120.7(4) . . . . ?
C23 Fe2 C21 C20 -82.4(3) . . . . ?
C24 Fe2 C21 C20 -38.3(2) . . . . ?
C28 Fe2 C21 C20 -161.3(9) . . . . ?
C26 Fe2 C21 C20 120.0(3) . . . . ?
C27 Fe2 C21 C20 163.2(4) . . . . ?
C29 Fe2 C21 C20 41.0(8) . . . . ?
C25 Fe2 C21 C20 77.8(4) . . . . ?
C22 Fe2 C21 C20 -119.3(4) . . . . ?
C23 Fe2 C21 C22 37.0(3) . . . . ?
C24 Fe2 C21 C22 81.0(3) . . . . ?
C28 Fe2 C21 C22 -42.0(10) . . . . ?
C26 Fe2 C21 C22 -120.7(4) . . . . ?
C20 Fe2 C21 C22 119.3(4) . . . . ?
C27 Fe2 C21 C22 -77.5(4) . . . . ?
C29 Fe2 C21 C22 160.3(7) . . . . ?
C25 Fe2 C21 C22 -162.9(3) . . . . ?
C20 C21 C22 C23 0.4(5) . . . . ?
Fe2 C21 C22 C23 -58.8(3) . . . . ?
C20 C21 C22 Fe2 59.2(3) . . . . ?
C24 Fe2 C22 C23 37.6(3) . . . . ?
C28 Fe2 C22 C23 -75.7(5) . . . . ?
C26 Fe2 C22 C23 -160.2(4) . . . . ?
C20 Fe2 C22 C23 82.1(3) . . . . ?
C27 Fe2 C22 C23 -117.3(4) . . . . ?
C21 Fe2 C22 C23 119.7(4) . . . . ?
C29 Fe2 C22 C23 -40.8(8) . . . . ?
C25 Fe2 C22 C23 166.4(7) . . . . ?
C23 Fe2 C22 C21 -119.7(4) . . . . ?
C24 Fe2 C22 C21 -82.1(3) . . . . ?
C28 Fe2 C22 C21 164.6(4) . . . . ?
C26 Fe2 C22 C21 80.1(4) . . . . ?
C20 Fe2 C22 C21 -37.7(3) . . . . ?
C27 Fe2 C22 C21 123.0(4) . . . . ?
C29 Fe2 C22 C21 -160.5(7) . . . . ?
C25 Fe2 C22 C21 46.7(8) . . . . ?
C21 C22 C23 C24 -0.5(6) . . . . ?
Fe2 C22 C23 C24 -59.2(3) . . . . ?
C21 C22 C23 Fe2 58.7(3) . . . . ?
C24 Fe2 C23 C22 -119.8(4) . . . . ?
C28 Fe2 C23 C22 122.3(4) . . . . ?
C26 Fe2 C23 C22 51.1(8) . . . . ?
C20 Fe2 C23 C22 -81.8(3) . . . . ?
C27 Fe2 C23 C22 81.6(5) . . . . ?
C21 Fe2 C23 C22 -37.8(3) . . . . ?
C29 Fe2 C23 C22 163.4(4) . . . . ?
C25 Fe2 C23 C22 -167.5(6) . . . . ?
C28 Fe2 C23 C24 -117.9(4) . . . . ?
C26 Fe2 C23 C24 170.9(7) . . . . ?
C20 Fe2 C23 C24 38.0(3) . . . . ?
C27 Fe2 C23 C24 -158.6(5) . . . . ?
C21 Fe2 C23 C24 82.0(3) . . . . ?
C29 Fe2 C23 C24 -76.8(4) . . . . ?
C25 Fe2 C23 C24 -47.6(7) . . . . ?
C22 Fe2 C23 C24 119.8(4) . . . . ?
C22 C23 C24 C20 0.5(5) . . . . ?
Fe2 C23 C24 C20 -59.2(3) . . . . ?
C22 C23 C24 Fe2 59.7(3) . . . . ?
C21 C20 C24 C23 -0.3(5) . . . . ?
C9 C20 C24 C23 179.6(4) . . . . ?
Fe2 C20 C24 C23 59.2(3) . . . . ?
C21 C20 C24 Fe2 -59.5(3) . . . . ?
C9 C20 C24 Fe2 120.4(4) . . . . ?
C28 Fe2 C24 C23 79.8(4) . . . . ?
C26 Fe2 C24 C23 -170.7(8) . . . . ?
C20 Fe2 C24 C23 -119.2(4) . . . . ?
C27 Fe2 C24 C23 50.7(9) . . . . ?
C21 Fe2 C24 C23 -81.3(3) . . . . ?
C29 Fe2 C24 C23 120.9(3) . . . . ?
C25 Fe2 C24 C23 161.3(3) . . . . ?
C22 Fe2 C24 C23 -37.0(3) . . . . ?
C23 Fe2 C24 C20 119.2(4) . . . . ?
C28 Fe2 C24 C20 -160.9(4) . . . . ?
C26 Fe2 C24 C20 -51.4(9) . . . . ?
C27 Fe2 C24 C20 170.0(8) . . . . ?
C21 Fe2 C24 C20 38.0(2) . . . . ?
C29 Fe2 C24 C20 -119.9(3) . . . . ?
C25 Fe2 C24 C20 -79.5(3) . . . . ?
C22 Fe2 C24 C20 82.3(3) . . . . ?
C23 Fe2 C25 C26 -159.6(6) . . . . ?
C24 Fe2 C25 C26 165.2(4) . . . . ?
C28 Fe2 C25 C26 -82.0(5) . . . . ?
C20 Fe2 C25 C26 122.3(4) . . . . ?
C27 Fe2 C25 C26 -38.8(5) . . . . ?
C21 Fe2 C25 C26 80.1(5) . . . . ?
C29 Fe2 C25 C26 -119.9(6) . . . . ?
C22 Fe2 C25 C26 44.9(9) . . . . ?
C23 Fe2 C25 C29 -39.7(8) . . . . ?
C24 Fe2 C25 C29 -74.9(5) . . . . ?
C28 Fe2 C25 C29 38.0(5) . . . . ?
C26 Fe2 C25 C29 119.9(6) . . . . ?
C20 Fe2 C25 C29 -117.8(4) . . . . ?
C27 Fe2 C25 C29 81.1(6) . . . . ?
C21 Fe2 C25 C29 -160.0(4) . . . . ?
C22 Fe2 C25 C29 164.8(6) . . . . ?
C29 C25 C26 C27 0.9(7) . . . . ?
Fe2 C25 C26 C27 60.0(4) . . . . ?
C29 C25 C26 Fe2 -59.1(4) . . . . ?
C23 Fe2 C26 C25 159.2(6) . . . . ?
C24 Fe2 C26 C25 -38.0(10) . . . . ?
C28 Fe2 C26 C25 80.8(5) . . . . ?
C20 Fe2 C26 C25 -76.5(5) . . . . ?
C27 Fe2 C26 C25 118.1(8) . . . . ?
C21 Fe2 C26 C25 -119.8(4) . . . . ?
C29 Fe2 C26 C25 37.2(4) . . . . ?
C22 Fe2 C26 C25 -163.2(4) . . . . ?
C23 Fe2 C26 C27 41.1(11) . . . . ?
C24 Fe2 C26 C27 -156.2(8) . . . . ?
C28 Fe2 C26 C27 -37.3(6) . . . . ?
C20 Fe2 C26 C27 165.3(6) . . . . ?
C21 Fe2 C26 C27 122.1(6) . . . . ?
C29 Fe2 C26 C27 -80.9(6) . . . . ?
C25 Fe2 C26 C27 -118.1(8) . . . . ?
C22 Fe2 C26 C27 78.6(7) . . . . ?
C25 C26 C27 C28 -0.7(8) . . . . ?
Fe2 C26 C27 C28 59.8(5) . . . . ?
C25 C26 C27 Fe2 -60.5(4) . . . . ?
C23 Fe2 C27 C28 77.4(6) . . . . ?
C24 Fe2 C27 C28 40.9(11) . . . . ?
C26 Fe2 C27 C28 -118.6(8) . . . . ?
C20 Fe2 C27 C28 -160.6(8) . . . . ?
C21 Fe2 C27 C28 162.4(4) . . . . ?
C29 Fe2 C27 C28 -37.3(5) . . . . ?
C25 Fe2 C27 C28 -80.9(5) . . . . ?
C22 Fe2 C27 C28 119.8(5) . . . . ?
C23 Fe2 C27 C26 -164.0(5) . . . . ?
C24 Fe2 C27 C26 159.5(6) . . . . ?
C28 Fe2 C27 C26 118.6(8) . . . . ?
C20 Fe2 C27 C26 -42.0(13) . . . . ?
C21 Fe2 C27 C26 -79.0(6) . . . . ?
C29 Fe2 C27 C26 81.3(6) . . . . ?
C25 Fe2 C27 C26 37.7(5) . . . . ?
C22 Fe2 C27 C26 -121.6(5) . . . . ?
C26 C27 C28 C29 0.3(8) . . . . ?
Fe2 C27 C28 C29 59.7(5) . . . . ?
C26 C27 C28 Fe2 -59.4(5) . . . . ?
C23 Fe2 C28 C27 -120.0(5) . . . . ?
C24 Fe2 C28 C27 -162.2(4) . . . . ?
C26 Fe2 C28 C27 38.6(5) . . . . ?
C20 Fe2 C28 C27 164.6(5) . . . . ?
C21 Fe2 C28 C27 -47.6(11) . . . . ?
C29 Fe2 C28 C27 119.9(7) . . . . ?
C25 Fe2 C28 C27 81.9(5) . . . . ?
C22 Fe2 C28 C27 -79.3(6) . . . . ?
C23 Fe2 C28 C29 120.2(5) . . . . ?
C24 Fe2 C28 C29 77.9(5) . . . . ?
C26 Fe2 C28 C29 -81.3(5) . . . . ?
C20 Fe2 C28 C29 44.7(9) . . . . ?
C27 Fe2 C28 C29 -119.9(7) . . . . ?
C21 Fe2 C28 C29 -167.5(7) . . . . ?
C25 Fe2 C28 C29 -38.0(5) . . . . ?
C22 Fe2 C28 C29 160.8(4) . . . . ?
C27 C28 C29 C25 0.3(8) . . . . ?
Fe2 C28 C29 C25 60.1(4) . . . . ?
C27 C28 C29 Fe2 -59.8(5) . . . . ?
C26 C25 C29 C28 -0.7(7) . . . . ?
Fe2 C25 C29 C28 -59.8(4) . . . . ?
C26 C25 C29 Fe2 59.1(4) . . . . ?
C23 Fe2 C29 C28 -77.6(6) . . . . ?
C24 Fe2 C29 C28 -119.0(5) . . . . ?
C26 Fe2 C29 C28 81.5(6) . . . . ?
C20 Fe2 C29 C28 -161.1(5) . . . . ?
C27 Fe2 C29 C28 36.9(5) . . . . ?
C21 Fe2 C29 C28 168.7(7) . . . . ?
C25 Fe2 C29 C28 118.4(7) . . . . ?
C22 Fe2 C29 C28 -47.9(10) . . . . ?
C23 Fe2 C29 C25 164.0(4) . . . . ?
C24 Fe2 C29 C25 122.6(4) . . . . ?
C28 Fe2 C29 C25 -118.4(7) . . . . ?
C26 Fe2 C29 C25 -36.9(4) . . . . ?
C20 Fe2 C29 C25 80.5(5) . . . . ?
C27 Fe2 C29 C25 -81.5(5) . . . . ?
C21 Fe2 C29 C25 50.3(9) . . . . ?
C22 Fe2 C29 C25 -166.3(6) . . . . ?
